data_1505089
loop_
_publ_author_name
'Fei, Zhaofu'
'Ang, Wee Han'
'Zhao, Dongbin'
'Scopelliti, Rosario'
'Zvereva, Elena E.'
'Katsyuba, Sergey A.'
'Dyson, Paul J.'

_publ_section_title
;
 Revisiting ether-derivatized imidazolium-based ionic liquids.
;
_journal_issue 34
_journal_name_full 'The journal of physical chemistry. B'
_journal_page_first 10095
_journal_page_last 10108
_journal_paper_doi 10.1021/jp073419l
_journal_volume 111
_journal_year 2007
_chemical_formula_moiety 'C7 H13 N2 O, I'
_chemical_formula_sum 'C7 H13 I N2 O'
_chemical_formula_weight 268.09
_chemical_name_systematic
; 
 ? 
;
_space_group_IT_number 29
_symmetry_cell_setting orthorhombic
_symmetry_space_group_name_Hall 'P 2c -2ac'
_symmetry_space_group_name_H-M 'P c a 21'
_atom_sites_solution_hydrogens geom
_atom_sites_solution_primary direct
_atom_sites_solution_secondary difmap
_audit_creation_method SHELXL-97
_cell_angle_alpha 90.00
_cell_angle_beta 90.00
_cell_angle_gamma 90.00
_cell_formula_units_Z 16
_cell_length_a 15.2411(14)
_cell_length_b 8.2598(7)
_cell_length_c 32.681(2)
_cell_measurement_reflns_used 4687
_cell_measurement_temperature 140(2)
_cell_measurement_theta_max 23.59
_cell_measurement_theta_min 2.46
_cell_volume 4114.2(6)
_computing_cell_refinement 'Oxford Diffraction CrysAlis RED'
_computing_data_collection 'Oxford Diffraction CrysAlis CCD'
_computing_data_reduction 'Oxford Diffraction CrysAlis RED'
_computing_molecular_graphics 'Crystal Impact DIAMOND'
_computing_publication_material 'Bruker SHELXTL'
_computing_structure_refinement 'SHELXL-97 (Sheldrick, 1997)'
_computing_structure_solution 'SiR92 (Altomare et al, 1993)'
_diffrn_ambient_temperature 140(2)
_diffrn_measured_fraction_theta_full 0.969
_diffrn_measured_fraction_theta_max 0.969
_diffrn_measurement_device_type 'Oxford Diffraction KM4/Sapphire CCD'
_diffrn_measurement_method 'phi and omega scans'
_diffrn_radiation_monochromator graphite
_diffrn_radiation_source 'fine-focus sealed tube'
_diffrn_radiation_type MoK\a
_diffrn_radiation_wavelength 0.71073
_diffrn_reflns_av_R_equivalents 0.0997
_diffrn_reflns_av_sigmaI/netI 0.0818
_diffrn_reflns_limit_h_max 18
_diffrn_reflns_limit_h_min -18
_diffrn_reflns_limit_k_max 9
_diffrn_reflns_limit_k_min -9
_diffrn_reflns_limit_l_max 38
_diffrn_reflns_limit_l_min -38
_diffrn_reflns_number 25154
_diffrn_reflns_theta_full 25.03
_diffrn_reflns_theta_max 25.03
_diffrn_reflns_theta_min 2.83
_exptl_absorpt_coefficient_mu 3.069
_exptl_absorpt_correction_T_max 0.7920
_exptl_absorpt_correction_T_min 0.3940
_exptl_absorpt_correction_type refdelf
_exptl_absorpt_process_details
; 
(See: Walker, N. & Stuart, D. (1983) Acta Cryst. A39, 158-166) 
;
_exptl_crystal_colour colourless
_exptl_crystal_density_diffrn 1.731
_exptl_crystal_density_method 'not measured'
_exptl_crystal_description prismatic
_exptl_crystal_F_000 2080
_exptl_crystal_size_max 0.64
_exptl_crystal_size_mid 0.30
_exptl_crystal_size_min 0.16
_refine_diff_density_max 1.763
_refine_diff_density_min -0.893
_refine_diff_density_rms 0.173
_refine_ls_abs_structure_details 'Flack H D (1983), Acta Cryst. A39, 876-881'
_refine_ls_abs_structure_Flack 0.0(3)
_refine_ls_extinction_method none
_refine_ls_goodness_of_fit_ref 1.022
_refine_ls_hydrogen_treatment constr
_refine_ls_matrix_type full
_refine_ls_number_parameters 406
_refine_ls_number_reflns 6835
_refine_ls_number_restraints 1
_refine_ls_restrained_S_all 1.022
_refine_ls_R_factor_all 0.0722
_refine_ls_R_factor_gt 0.0558
_refine_ls_shift/su_max 0.000
_refine_ls_shift/su_mean 0.000
_refine_ls_structure_factor_coef Fsqd
_refine_ls_weighting_details 'calc w=1/[\s^2^(Fo^2^)+(0.0629P)^2^+0.0000P] where P=(Fo^2^+2Fc^2^)/3'
_refine_ls_weighting_scheme calc
_refine_ls_wR_factor_gt 0.1190
_refine_ls_wR_factor_ref 0.1313
_reflns_number_gt 5139
_reflns_number_total 6835
_reflns_threshold_expression >2sigma(I)
_cod_data_source_file jp073419lsi20070504_092028.cif
_cod_data_source_block 3I_pd353
_cod_depositor_comments
;
The following automatic conversions were performed:

'_symmetry_cell_setting' value 'Orthorhombic' changed to
'orthorhombic' according to
/home/saulius/struct/CIF-dictionaries/cif_core.dic dictionary named
'cif_core.dic' version 2.4.1 from 2010-06-29.

Automatic conversion script
Id: cif_fix_values 1715 2011-07-08 13:25:40Z adriana 
;
_cod_original_sg_symbol_H-M Pca2(1)
_cod_database_code 1505089

loop_
_symmetry_equiv_pos_as_xyz
'x, y, z'
'-x, -y, z+1/2'
'-x+1/2, y, z+1/2'
'x+1/2, -y, z'

loop_
_atom_site_label
_atom_site_type_symbol
_atom_site_fract_x
_atom_site_fract_y
_atom_site_fract_z
_atom_site_U_iso_or_equiv
_atom_site_adp_type
_atom_site_occupancy
_atom_site_symmetry_multiplicity
_atom_site_calc_flag
_atom_site_refinement_flags
I1 I 0.40447(5) 0.29878(10) 0.17734(3) 0.0294(2) Uani 1 1 d .
N1 N 0.3430(7) 0.9224(16) 0.0741(4) 0.041(3) Uani 1 1 d .
N2 N 0.3174(7) 0.6655(13) 0.0817(3) 0.028(2) Uani 1 1 d .
O1 O 0.1401(8) 0.5083(12) 0.0954(5) 0.043(3) Uani 1 1 d .
C1 C 0.3158(8) 0.7897(17) 0.0554(4) 0.030(3) Uani 1 1 d .
H1A H 0.2979 0.7835 0.0276 0.036 Uiso 1 1 calc R
C2 C 0.3602(7) 0.8863(19) 0.1144(4) 0.031(3) Uani 1 1 d .
H2A H 0.3787 0.9611 0.1348 0.038 Uiso 1 1 calc R
C3 C 0.3459(8) 0.7231(18) 0.1204(4) 0.031(3) Uani 1 1 d .
H3A H 0.3534 0.6628 0.1449 0.038 Uiso 1 1 calc R
C4 C 0.3486(9) 1.0807(17) 0.0553(4) 0.032(4) Uani 1 1 d .
H4A H 0.4045 1.0905 0.0407 0.048 Uiso 1 1 calc R
H4B H 0.3451 1.1643 0.0765 0.048 Uiso 1 1 calc R
H4C H 0.3000 1.0943 0.0360 0.048 Uiso 1 1 calc R
C5 C 0.2892(10) 0.4960(14) 0.0740(6) 0.031(4) Uani 1 1 d .
H5A H 0.2970 0.4324 0.0994 0.037 Uiso 1 1 calc R
H5B H 0.3278 0.4482 0.0528 0.037 Uiso 1 1 calc R
C6 C 0.1954(9) 0.4815(16) 0.0601(4) 0.025(3) Uani 1 1 d .
H6A H 0.1826 0.5628 0.0387 0.030 Uiso 1 1 calc R
H6B H 0.1846 0.3724 0.0486 0.030 Uiso 1 1 calc R
C7 C 0.0468(10) 0.497(2) 0.0808(7) 0.058(6) Uani 1 1 d .
H7A H 0.0357 0.5812 0.0604 0.087 Uiso 1 1 calc R
H7B H 0.0069 0.5109 0.1040 0.087 Uiso 1 1 calc R
H7C H 0.0370 0.3900 0.0684 0.087 Uiso 1 1 calc R
I1' I 0.35707(4) 0.79351(10) 0.32614(3) 0.0282(2) Uani 1 1 d .
N1' N 0.1794(6) 0.6656(14) 0.1959(3) 0.026(2) Uani 1 1 d .
N2' N 0.1902(5) 0.9132(13) 0.1774(4) 0.027(2) Uani 1 1 d .
O1' O 0.0716(6) 1.1574(11) 0.2062(2) 0.026(2) Uani 1 1 d .
C1' C 0.1548(7) 0.7735(17) 0.1681(4) 0.027(3) Uani 1 1 d .
H1' H 0.1177 0.7530 0.1453 0.033 Uiso 1 1 calc R
C2' C 0.2327(8) 0.7429(19) 0.2247(4) 0.035(3) Uani 1 1 d .
H2' H 0.2590 0.6952 0.2482 0.042 Uiso 1 1 calc R
C3' C 0.2393(9) 0.9001(18) 0.2126(4) 0.033(3) Uani 1 1 d .
H3' H 0.2713 0.9839 0.2258 0.040 Uiso 1 1 calc R
C4' C 0.1552(10) 0.4983(15) 0.1958(6) 0.031(4) Uani 1 1 d .
H4A' H 0.0997 0.4848 0.1811 0.046 Uiso 1 1 calc R
H4B' H 0.1483 0.4605 0.2240 0.046 Uiso 1 1 calc R
H4C' H 0.2011 0.4348 0.1822 0.046 Uiso 1 1 calc R
C5' C 0.1709(9) 1.0686(18) 0.1539(4) 0.031(3) Uani 1 1 d .
H5A' H 0.2127 1.1542 0.1623 0.037 Uiso 1 1 calc R
H5B' H 0.1785 1.0494 0.1242 0.037 Uiso 1 1 calc R
C6' C 0.0795(9) 1.122(2) 0.1622(4) 0.036(4) Uani 1 1 d .
H6A' H 0.0660 1.2207 0.1461 0.043 Uiso 1 1 calc R
H6B' H 0.0376 1.0364 0.1544 0.043 Uiso 1 1 calc R
C7' C -0.0162(8) 1.1918(18) 0.2166(4) 0.035(4) Uani 1 1 d .
H7A' H -0.0537 1.1013 0.2083 0.053 Uiso 1 1 calc R
H7B' H -0.0351 1.2906 0.2026 0.053 Uiso 1 1 calc R
H7C' H -0.0208 1.2074 0.2463 0.053 Uiso 1 1 calc R
I1" I 0.15409(6) 0.53361(15) 0.45919(3) 0.0439(3) Uani 1 1 d .
N1" N 0.0819(7) 0.8397(14) 0.3065(3) 0.029(3) Uani 1 1 d .
N2" N 0.0720(6) 0.5828(13) 0.3265(4) 0.029(2) Uani 1 1 d .
O1" O 0.1909(6) 0.3466(13) 0.2985(3) 0.036(2) Uani 1 1 d .
C1" C 0.1071(7) 0.7294(15) 0.3356(3) 0.021(3) Uani 1 1 d .
H1" H 0.1434 0.7521 0.3586 0.026 Uiso 1 1 calc R
C2" C 0.0272(8) 0.7648(19) 0.2791(4) 0.037(4) Uani 1 1 d .
H2" H -0.0014 0.8136 0.2564 0.044 Uiso 1 1 calc R
C3" C 0.0219(8) 0.6075(19) 0.2907(4) 0.034(3) Uani 1 1 d .
H3" H -0.0107 0.5261 0.2769 0.041 Uiso 1 1 calc R
C4" C 0.1094(10) 1.0025(18) 0.3055(6) 0.034(5) Uani 1 1 d .
H4A" H 0.0583 1.0730 0.3018 0.051 Uiso 1 1 calc R
H4B" H 0.1504 1.0182 0.2828 0.051 Uiso 1 1 calc R
H4C" H 0.1386 1.0295 0.3313 0.051 Uiso 1 1 calc R
C5" C 0.0872(9) 0.4349(19) 0.3481(4) 0.036(3) Uani 1 1 d .
H5A" H 0.0458 0.3509 0.3383 0.043 Uiso 1 1 calc R
H5B" H 0.0768 0.4519 0.3777 0.043 Uiso 1 1 calc R
C6" C 0.1818(8) 0.3781(17) 0.3412(4) 0.028(3) Uani 1 1 d .
H6A" H 0.2237 0.4629 0.3499 0.034 Uiso 1 1 calc R
H6B" H 0.1936 0.2786 0.3572 0.034 Uiso 1 1 calc R
C7" C 0.2798(9) 0.303(2) 0.2870(5) 0.047(4) Uani 1 1 d .
H7A" H 0.3005 0.2144 0.3045 0.070 Uiso 1 1 calc R
H7B" H 0.3184 0.3970 0.2904 0.070 Uiso 1 1 calc R
H7C" H 0.2806 0.2681 0.2583 0.070 Uiso 1 1 calc R
I1* I 0.59918(6) 0.01545(13) 0.04295(3) 0.0430(3) Uani 1 1 d .
N1* N -0.0867(6) 0.5957(15) 0.4300(3) 0.028(3) Uani 1 1 d .
N2* N -0.0570(6) 0.8518(14) 0.4211(3) 0.028(3) Uani 1 1 d .
O1* O 0.1181(8) 1.0033(10) 0.4100(4) 0.032(3) Uani 1 1 d .
C1* C -0.0605(8) 0.728(2) 0.4486(4) 0.038(4) Uani 1 1 d .
H1* H -0.0462 0.7367 0.4768 0.046 Uiso 1 1 calc R
C2* C -0.0983(8) 0.6273(19) 0.3891(4) 0.034(3) Uani 1 1 d .
H2* H -0.1141 0.5513 0.3685 0.041 Uiso 1 1 calc R
C3* C -0.0832(8) 0.7851(17) 0.3837(4) 0.030(3) Uani 1 1 d .
H3* H -0.0893 0.8426 0.3586 0.036 Uiso 1 1 calc R
C4* C -0.0927(9) 0.436(2) 0.4489(6) 0.046(4) Uani 1 1 d .
H4A* H -0.1373 0.4382 0.4705 0.069 Uiso 1 1 calc R
H4B* H -0.0357 0.4074 0.4608 0.069 Uiso 1 1 calc R
H4C* H -0.1089 0.3560 0.4282 0.069 Uiso 1 1 calc R
C5* C -0.0347(10) 1.0223(19) 0.4305(5) 0.038(4) Uani 1 1 d .
H5A* H -0.0723 1.0620 0.4531 0.045 Uiso 1 1 calc R
H5B* H -0.0457 1.0906 0.4062 0.045 Uiso 1 1 calc R
C6* C 0.0635(10) 1.035(2) 0.4431(5) 0.039(4) Uani 1 1 d .
H6A* H 0.0755 1.1457 0.4536 0.046 Uiso 1 1 calc R
H6B* H 0.0759 0.9574 0.4654 0.046 Uiso 1 1 calc R
C7* C 0.2071(11) 1.0075(17) 0.4203(6) 0.040(5) Uani 1 1 d .
H7A* H 0.2214 0.9138 0.4374 0.060 Uiso 1 1 calc R
H7B* H 0.2198 1.1074 0.4354 0.060 Uiso 1 1 calc R
H7C* H 0.2425 1.0044 0.3953 0.060 Uiso 1 1 calc R

loop_
_atom_site_aniso_label
_atom_site_aniso_U_11
_atom_site_aniso_U_22
_atom_site_aniso_U_33
_atom_site_aniso_U_23
_atom_site_aniso_U_13
_atom_site_aniso_U_12
I1 0.0297(4) 0.0307(5) 0.0279(4) 0.0020(4) -0.0015(3) -0.0014(4)
N1 0.033(6) 0.022(8) 0.068(10) -0.020(7) 0.004(6) 0.009(5)
N2 0.036(6) 0.014(7) 0.033(6) 0.000(4) 0.002(5) -0.001(5)
O1 0.053(7) 0.034(8) 0.043(9) -0.007(4) 0.007(6) -0.012(5)
C1 0.032(7) 0.026(9) 0.031(7) -0.012(6) 0.002(5) 0.000(6)
C2 0.030(7) 0.045(10) 0.019(7) -0.009(6) -0.006(5) -0.004(6)
C3 0.030(7) 0.041(10) 0.023(7) -0.004(6) 0.003(5) 0.008(6)
C4 0.054(9) 0.022(9) 0.020(8) 0.000(6) 0.010(5) 0.002(6)
C5 0.051(10) 0.006(9) 0.035(10) 0.004(5) 0.002(8) 0.005(6)
C6 0.044(8) 0.023(8) 0.008(6) -0.006(5) 0.010(5) -0.003(6)
C7 0.030(10) 0.086(18) 0.058(14) 0.002(9) 0.005(9) -0.019(8)
I1' 0.0265(4) 0.0308(5) 0.0273(4) -0.0026(4) -0.0027(3) 0.0016(3)
N1' 0.015(5) 0.026(7) 0.035(6) -0.004(5) -0.007(4) 0.006(5)
N2' 0.017(5) 0.032(7) 0.031(5) -0.006(5) -0.005(5) 0.005(5)
O1' 0.039(5) 0.018(5) 0.022(4) 0.000(4) 0.002(3) 0.002(4)
C1' 0.018(6) 0.038(9) 0.025(6) -0.009(6) -0.008(5) -0.001(6)
C2' 0.015(6) 0.037(10) 0.051(9) -0.008(7) -0.004(5) 0.005(6)
C3' 0.032(7) 0.042(10) 0.026(7) -0.014(7) -0.012(5) -0.002(7)
C4' 0.048(10) 0.021(10) 0.023(9) -0.007(5) 0.023(6) -0.010(6)
C5' 0.037(7) 0.027(9) 0.030(7) -0.008(6) 0.006(6) -0.001(6)
C6' 0.034(7) 0.047(11) 0.027(7) 0.010(6) 0.002(5) 0.006(7)
C7' 0.036(7) 0.039(10) 0.031(7) 0.015(6) 0.004(6) 0.025(7)
I1" 0.0378(6) 0.0514(6) 0.0425(7) -0.0130(5) -0.0067(4) -0.0010(5)
N1" 0.031(6) 0.021(7) 0.036(6) -0.007(5) 0.004(5) 0.005(5)
N2" 0.021(5) 0.029(7) 0.037(6) -0.013(6) 0.001(5) 0.000(5)
O1" 0.030(5) 0.043(7) 0.034(5) -0.007(4) 0.001(4) 0.017(5)
C1" 0.021(6) 0.015(7) 0.027(7) 0.002(5) -0.001(4) 0.002(5)
C2" 0.029(7) 0.060(12) 0.022(6) 0.012(6) -0.011(5) -0.016(7)
C3" 0.022(7) 0.039(10) 0.042(8) -0.009(7) 0.000(5) 0.001(6)
C4" 0.029(8) 0.043(12) 0.030(10) -0.011(6) 0.001(6) 0.019(7)
C5" 0.031(7) 0.033(10) 0.044(9) -0.006(7) 0.013(6) 0.001(7)
C6" 0.029(7) 0.020(8) 0.037(7) -0.008(6) -0.001(5) 0.002(6)
C7" 0.041(9) 0.057(12) 0.042(9) -0.007(8) 0.007(7) -0.002(8)
I1* 0.0398(6) 0.0488(7) 0.0403(7) -0.0032(5) -0.0047(4) 0.0049(4)
N1* 0.028(6) 0.028(8) 0.029(7) 0.001(5) 0.005(5) 0.001(5)
N2* 0.026(5) 0.030(7) 0.029(6) 0.002(5) 0.006(4) 0.007(5)
O1* 0.038(6) 0.038(7) 0.021(6) -0.005(4) 0.010(5) -0.003(4)
C1* 0.026(7) 0.051(11) 0.038(8) 0.003(7) 0.000(6) -0.007(7)
C2* 0.031(7) 0.037(10) 0.034(8) -0.016(6) -0.010(5) 0.010(6)
C3* 0.032(7) 0.035(10) 0.024(7) -0.006(6) -0.018(5) 0.001(6)
C4* 0.031(8) 0.042(11) 0.064(12) 0.011(9) 0.008(7) -0.004(7)
C5* 0.050(10) 0.039(10) 0.024(9) 0.002(6) -0.003(7) -0.008(7)
C6* 0.054(10) 0.029(9) 0.034(9) -0.008(7) -0.004(7) -0.003(7)
C7* 0.053(11) 0.020(10) 0.048(12) -0.004(6) -0.007(9) -0.011(7)

loop_
_atom_type_symbol
_atom_type_description
_atom_type_scat_dispersion_real
_atom_type_scat_dispersion_imag
_atom_type_scat_source
C C 0.0033 0.0016 'International Tables Vol C Tables 4.2.6.8 and 6.1.1.4'
H H 0.0000 0.0000 'International Tables Vol C Tables 4.2.6.8 and 6.1.1.4'
N N 0.0061 0.0033 'International Tables Vol C Tables 4.2.6.8 and 6.1.1.4'
O O 0.0106 0.0060 'International Tables Vol C Tables 4.2.6.8 and 6.1.1.4'
I I -0.4742 1.8119 'International Tables Vol C Tables 4.2.6.8 and 6.1.1.4'

loop_
_geom_angle_atom_site_label_1
_geom_angle_atom_site_label_2
_geom_angle_atom_site_label_3
_geom_angle
C1 N1 C2 108.8(13)
C1 N1 C4 124.8(14)
C2 N1 C4 126.2(12)
C1 N2 C3 108.6(11)
C1 N2 C5 127.5(12)
C3 N2 C5 123.8(12)
C6 O1 C7 106.8(14)
N1 C1 N2 109.5(12)
N1 C1 H1A 125.2
N2 C1 H1A 125.2
N1 C2 C3 108.4(12)
N1 C2 H2A 125.8
C3 C2 H2A 125.8
C2 C3 N2 104.6(11)
C2 C3 H3A 127.7
N2 C3 H3A 127.7
N1 C4 H4A 109.5
N1 C4 H4B 109.5
H4A C4 H4B 109.5
N1 C4 H4C 109.5
H4A C4 H4C 109.5
H4B C4 H4C 109.5
N2 C5 C6 113.6(11)
N2 C5 H5A 108.8
C6 C5 H5A 108.8
N2 C5 H5B 108.8
C6 C5 H5B 108.8
H5A C5 H5B 107.7
O1 C6 C5 107.6(13)
O1 C6 H6A 110.2
C5 C6 H6A 110.2
O1 C6 H6B 110.2
C5 C6 H6B 110.2
H6A C6 H6B 108.5
O1 C7 H7A 109.5
O1 C7 H7B 109.5
H7A C7 H7B 109.5
O1 C7 H7C 109.5
H7A C7 H7C 109.5
H7B C7 H7C 109.5
C1' N1' C2' 108.6(12)
C1' N1' C4' 125.1(12)
C2' N1' C4' 126.3(13)
C1' N2' C3' 110.5(12)
C1' N2' C5' 122.9(11)
C3' N2' C5' 126.4(11)
C7' O1' C6' 110.7(10)
N2' C1' N1' 108.4(11)
N2' C1' H1' 125.8
N1' C1' H1' 125.8
C3' C2' N1' 106.4(12)
C3' C2' H2' 126.8
N1' C2' H2' 126.8
C2' C3' N2' 106.2(11)
C2' C3' H3' 126.9
N2' C3' H3' 126.9
N1' C4' H4A' 109.5
N1' C4' H4B' 109.5
H4A' C4' H4B' 109.5
N1' C4' H4C' 109.5
H4A' C4' H4C' 109.5
H4B' C4' H4C' 109.5
C6' C5' N2' 109.9(11)
C6' C5' H5A' 109.7
N2' C5' H5A' 109.7
C6' C5' H5B' 109.7
N2' C5' H5B' 109.7
H5A' C5' H5B' 108.2
O1' C6' C5' 108.3(10)
O1' C6' H6A' 110.0
C5' C6' H6A' 110.0
O1' C6' H6B' 110.0
C5' C6' H6B' 110.0
H6A' C6' H6B' 108.4
O1' C7' H7A' 109.5
O1' C7' H7B' 109.5
H7A' C7' H7B' 109.5
O1' C7' H7C' 109.5
H7A' C7' H7C' 109.5
H7B' C7' H7C' 109.5
C2" N1" C1" 108.9(12)
C2" N1" C4" 126.7(13)
C1" N1" C4" 124.4(12)
C1" N2" C3" 105.5(12)
C1" N2" C5" 126.1(12)
C3" N2" C5" 128.3(12)
C6" O1" C7" 113.0(10)
N2" C1" N1" 109.2(11)
N2" C1" H1" 125.4
N1" C1" H1" 125.4
C3" C2" N1" 106.6(11)
C3" C2" H2" 126.7
N1" C2" H2" 126.7
C2" C3" N2" 109.8(12)
C2" C3" H3" 125.1
N2" C3" H3" 125.1
N1" C4" H4A" 109.5
N1" C4" H4B" 109.5
H4A" C4" H4B" 109.5
N1" C4" H4C" 109.5
H4A" C4" H4C" 109.5
H4B" C4" H4C" 109.5
N2" C5" C6" 109.9(11)
N2" C5" H5A" 109.7
C6" C5" H5A" 109.7
N2" C5" H5B" 109.7
C6" C5" H5B" 109.7
H5A" C5" H5B" 108.2
O1" C6" C5" 106.9(10)
O1" C6" H6A" 110.3
C5" C6" H6A" 110.3
O1" C6" H6B" 110.3
C5" C6" H6B" 110.3
H6A" C6" H6B" 108.6
O1" C7" H7A" 109.5
O1" C7" H7B" 109.5
H7A" C7" H7B" 109.5
O1" C7" H7C" 109.5
H7A" C7" H7C" 109.5
H7B" C7" H7C" 109.5
C1* N1* C2* 109.3(12)
C1* N1* C4* 125.2(13)
C2* N1* C4* 125.2(13)
C1* N2* C3* 105.7(12)
C1* N2* C5* 125.8(12)
C3* N2* C5* 128.4(12)
C6* O1* C7* 112.9(14)
N1* C1* N2* 109.5(12)
N1* C1* H1* 125.3
N2* C1* H1* 125.3
C3* C2* N1* 106.9(12)
C3* C2* H2* 126.5
N1* C2* H2* 126.5
C2* C3* N2* 108.5(12)
C2* C3* H3* 125.7
N2* C3* H3* 125.7
N1* C4* H4A* 109.5
N1* C4* H4B* 109.5
H4A* C4* H4B* 109.5
N1* C4* H4C* 109.5
H4A* C4* H4C* 109.5
H4B* C4* H4C* 109.5
N2* C5* C6* 110.0(12)
N2* C5* H5A* 109.7
C6* C5* H5A* 109.7
N2* C5* H5B* 109.7
C6* C5* H5B* 109.7
H5A* C5* H5B* 108.2
O1* C6* C5* 110.9(14)
O1* C6* H6A* 109.5
C5* C6* H6A* 109.5
O1* C6* H6B* 109.5
C5* C6* H6B* 109.5
H6A* C6* H6B* 108.0
O1* C7* H7A* 109.5
O1* C7* H7B* 109.5
H7A* C7* H7B* 109.5
O1* C7* H7C* 109.5
H7A* C7* H7C* 109.5
H7B* C7* H7C* 109.5

loop_
_geom_bond_atom_site_label_1
_geom_bond_atom_site_label_2
_geom_bond_distance
N1 C1 1.321(17)
N1 C2 1.376(18)
N1 C4 1.45(2)
N2 C1 1.337(16)
N2 C3 1.419(16)
N2 C5 1.486(16)
O1 C6 1.444(19)
O1 C7 1.50(2)
C1 H1A 0.9500
C2 C3 1.38(2)
C2 H2A 0.9500
C3 H3A 0.9500
C4 H4A 0.9800
C4 H4B 0.9800
C4 H4C 0.9800
C5 C6 1.50(2)
C5 H5A 0.9900
C5 H5B 0.9900
C6 H6A 0.9900
C6 H6B 0.9900
C7 H7A 0.9800
C7 H7B 0.9800
C7 H7C 0.9800
N1' C1' 1.327(16)
N1' C2' 1.399(16)
N1' C4' 1.430(16)
N2' C1' 1.310(16)
N2' C3' 1.375(16)
N2' C5' 1.525(18)
O1' C7' 1.410(14)
O1' C6' 1.471(14)
C1' H1' 0.9500
C2' C3' 1.36(2)
C2' H2' 0.9500
C3' H3' 0.9500
C4' H4A' 0.9800
C4' H4B' 0.9800
C4' H4C' 0.9800
C5' C6' 1.488(18)
C5' H5A' 0.9900
C5' H5B' 0.9900
C6' H6A' 0.9900
C6' H6B' 0.9900
C7' H7A' 0.9800
C7' H7B' 0.9800
C7' H7C' 0.9800
N1" C2" 1.371(16)
N1" C1" 1.373(16)
N1" C4" 1.409(18)
N2" C1" 1.357(15)
N2" C3" 1.410(18)
N2" C5" 1.430(19)
O1" C6" 1.425(14)
O1" C7" 1.452(16)
C1" H1" 0.9500
C2" C3" 1.36(2)
C2" H2" 0.9500
C3" H3" 0.9500
C4" H4A" 0.9800
C4" H4B" 0.9800
C4" H4C" 0.9800
C5" C6" 1.533(17)
C5" H5A" 0.9900
C5" H5B" 0.9900
C6" H6A" 0.9900
C6" H6B" 0.9900
C7" H7A" 0.9800
C7" H7B" 0.9800
C7" H7C" 0.9800
N1* C1* 1.315(18)
N1* C2* 1.375(17)
N1* C4* 1.46(2)
N2* C1* 1.358(18)
N2* C3* 1.401(16)
N2* C5* 1.481(18)
O1* C6* 1.39(2)
O1* C7* 1.40(2)
C1* H1* 0.9500
C2* C3* 1.34(2)
C2* H2* 0.9500
C3* H3* 0.9500
C4* H4A* 0.9800
C4* H4B* 0.9800
C4* H4C* 0.9800
C5* C6* 1.56(2)
C5* H5A* 0.9900
C5* H5B* 0.9900
C6* H6A* 0.9900
C6* H6B* 0.9900
C7* H7A* 0.9800
C7* H7B* 0.9800
C7* H7C* 0.9800

loop_
_geom_torsion_atom_site_label_1
_geom_torsion_atom_site_label_2
_geom_torsion_atom_site_label_3
_geom_torsion_atom_site_label_4
_geom_torsion
C2 N1 C1 N2 -2.2(14)
C4 N1 C1 N2 -179.0(12)
C3 N2 C1 N1 1.4(14)
C5 N2 C1 N1 177.6(12)
C1 N1 C2 C3 2.2(14)
C4 N1 C2 C3 178.9(12)
N1 C2 C3 N2 -1.3(12)
C1 N2 C3 C2 0.0(13)
C5 N2 C3 C2 -176.4(11)
C1 N2 C5 C6 -57.3(19)
C3 N2 C5 C6 118.4(14)
C7 O1 C6 C5 178.9(11)
N2 C5 C6 O1 -74.5(15)
C3' N2' C1' N1' -0.7(14)
C5' N2' C1' N1' -175.5(10)
C2' N1' C1' N2' 0.9(13)
C4' N1' C1' N2' -179.0(11)
C1' N1' C2' C3' -0.7(13)
C4' N1' C2' C3' 179.1(12)
N1' C2' C3' N2' 0.3(14)
C1' N2' C3' C2' 0.2(14)
C5' N2' C3' C2' 174.8(11)
C1' N2' C5' C6' 70.4(15)
C3' N2' C5' C6' -103.6(14)
C7' O1' C6' C5' -173.5(12)
N2' C5' C6' O1' 62.0(15)
C3" N2" C1" N1" -1.4(13)
C5" N2" C1" N1" 176.1(10)
C2" N1" C1" N2" 2.3(13)
C4" N1" C1" N2" -177.2(12)
C1" N1" C2" C3" -2.3(14)
C4" N1" C2" C3" 177.3(12)
N1" C2" C3" N2" 1.4(15)
C1" N2" C3" C2" 0.0(14)
C5" N2" C3" C2" -177.5(11)
C1" N2" C5" C6" -69.5(16)
C3" N2" C5" C6" 107.4(14)
C7" O1" C6" C5" 175.6(12)
N2" C5" C6" O1" -62.8(15)
C2* N1* C1* N2* 2.2(14)
C4* N1* C1* N2* 175.6(11)
C3* N2* C1* N1* -0.1(14)
C5* N2* C1* N1* 176.8(12)
C1* N1* C2* C3* -3.5(14)
C4* N1* C2* C3* -176.9(11)
N1* C2* C3* N2* 3.4(14)
C1* N2* C3* C2* -2.1(14)
C5* N2* C3* C2* -178.9(12)
C1* N2* C5* C6* 68.0(17)
C3* N2* C5* C6* -115.8(14)
C7* O1* C6* C5* -177.7(11)
N2* C5* C6* O1* 68.1(16)

loop_
_cod_related_entry_id
_cod_related_entry_database
_cod_related_entry_code
1 ChemSpider 30651555
